data_7044365
loop_
_publ_author_name
'Hohloch, Stephan'
'Garner, Mary E.'
'Parker, Bernard F.'
'Arnold, John'

_publ_section_title
;
 New supporting ligands in actinide chemistry: tetramethyltetraazaannulene
 complexes with thorium and uranium
;
_journal_name_full 'Dalton Trans.'
_journal_paper_doi 10.1039/C7DT02682J
_journal_year 2017
_chemical_formula_sum 'C30 H42 K2 N4 O4'
_chemical_formula_weight 600.87
_space_group_crystal_system monoclinic
_space_group_IT_number 15
_space_group_name_Hall '-C 2yc'
_space_group_name_H-M_alt 'C 1 2/c 1'
_symmetry_space_group_name_Hall '-C 2yc'
_symmetry_space_group_name_H-M 'C 1 2/c 1'
_atom_sites_solution_hydrogens geom
_audit_creation_method SHELXL-2014/7
_audit_update_record
;
2016-06-29 deposited with the CCDC.
2017-09-14 downloaded from the CCDC.
;
_cell_angle_alpha 90
_cell_angle_beta 119.070(2)
_cell_angle_gamma 90
_cell_formula_units_Z 16
_cell_length_a 20.755(2)
_cell_length_b 34.796(4)
_cell_length_c 19.435(3)
_cell_measurement_reflns_used 7335
_cell_measurement_temperature 100(2)
_cell_measurement_theta_max 25.46
_cell_measurement_theta_min 1.17
_cell_volume 12268(3)
_computing_cell_refinement 'Bruker ApexII suite, 2015'
_computing_data_collection 'Bruker ApexII suite, 2015'
_computing_data_reduction 'Bruker ApexII suite, 2015'
_computing_structure_refinement 'SHELXL-2014/7 (Sheldrick, 2014)'
_diffrn_ambient_temperature 100(2)
_diffrn_measured_fraction_theta_full 1.000
_diffrn_measured_fraction_theta_max 0.992
_diffrn_measurement_device_type 'Bruker Quazar'
_diffrn_measurement_method 'omega phi scans'
_diffrn_radiation_type MoK\a
_diffrn_radiation_wavelength 0.71073
_diffrn_reflns_av_R_equivalents 0.0929
_diffrn_reflns_av_unetI/netI 0.0627
_diffrn_reflns_Laue_measured_fraction_full 1.000
_diffrn_reflns_Laue_measured_fraction_max 0.992
_diffrn_reflns_limit_h_max 25
_diffrn_reflns_limit_h_min -24
_diffrn_reflns_limit_k_max 41
_diffrn_reflns_limit_k_min -41
_diffrn_reflns_limit_l_max 23
_diffrn_reflns_limit_l_min -23
_diffrn_reflns_number 99919
_diffrn_reflns_point_group_measured_fraction_full 1.000
_diffrn_reflns_point_group_measured_fraction_max 0.992
_diffrn_reflns_theta_full 25.242
_diffrn_reflns_theta_max 25.459
_diffrn_reflns_theta_min 1.170
_exptl_absorpt_coefficient_mu 0.349
_exptl_absorpt_correction_T_max 0.646
_exptl_absorpt_correction_T_min 0.571
_exptl_absorpt_correction_type multi-scan
_exptl_absorpt_process_details 'Blessing, 1995'
_exptl_crystal_colour red
_exptl_crystal_density_diffrn 1.301
_exptl_crystal_description block
_exptl_crystal_F_000 5120
_exptl_crystal_size_max 0.160
_exptl_crystal_size_mid 0.120
_exptl_crystal_size_min 0.120
_refine_diff_density_max 0.963
_refine_diff_density_min -0.655
_refine_diff_density_rms 0.077
_refine_ls_extinction_method none
_refine_ls_goodness_of_fit_ref 1.016
_refine_ls_hydrogen_treatment constr
_refine_ls_matrix_type full
_refine_ls_number_parameters 741
_refine_ls_number_reflns 11304
_refine_ls_number_restraints 0
_refine_ls_restrained_S_all 1.016
_refine_ls_R_factor_all 0.0987
_refine_ls_R_factor_gt 0.0563
_refine_ls_shift/su_max 0.002
_refine_ls_shift/su_mean 0.000
_refine_ls_structure_factor_coef Fsqd
_refine_ls_weighting_details 'w=1/[\s^2^(Fo^2^)+(0.0657P)^2^+19.5485P] where P=(Fo^2^+2Fc^2^)/3'
_refine_ls_weighting_scheme calc
_refine_ls_wR_factor_gt 0.1257
_refine_ls_wR_factor_ref 0.1485
_reflns_Friedel_coverage 0.000
_reflns_number_gt 7335
_reflns_number_total 11304
_reflns_threshold_expression 'I > 2\s(I)'
_cod_data_source_file c7dt02682j2.cif
_cod_data_source_block shelx_CCDC10
_cod_database_code 7044365
_shelx_shelxl_version_number 2014/7
_shelx_space_group_comment
;
The symmetry employed for this shelxl refinement is uniquely defined
by the following loop, which should always be used as a source of
symmetry information in preference to the above space-group names.
They are only intended as comments.
;
_shelx_estimated_absorpt_t_min 0.946
_shelx_estimated_absorpt_t_max 0.959

loop_
_space_group_symop_operation_xyz
'x, y, z'
'-x, y, -z+1/2'
'x+1/2, y+1/2, z'
'-x+1/2, y+1/2, -z+1/2'
'-x, -y, -z'
'x, -y, z-1/2'
'-x+1/2, -y+1/2, -z'
'x+1/2, -y+1/2, z-1/2'

loop_
_atom_site_label
_atom_site_type_symbol
_atom_site_fract_x
_atom_site_fract_y
_atom_site_fract_z
_atom_site_U_iso_or_equiv
_atom_site_adp_type
_atom_site_occupancy
_atom_site_site_symmetry_order
_atom_site_calc_flag
_atom_site_refinement_flags_posn
_atom_site_refinement_flags_adp
_atom_site_refinement_flags_occupancy
C10 C 0.55960(18) 0.95696(8) 0.41301(18) 0.0201(7) Uani 1 1 d . . .
C10A C 0.51970(19) 0.71250(9) 0.40076(18) 0.0236(7) Uani 1 1 d . . .
C10B C 0.44251(18) 0.45949(8) 0.35243(18) 0.0211(7) Uani 1 1 d . . .
C10C C 0.35019(17) 0.20711(8) 0.14928(17) 0.0164(7) Uani 1 1 d . . .
C11 C 0.62168(17) 0.95774(8) 0.39936(17) 0.0186(7) Uani 1 1 d . . .
C11A C 0.59326(18) 0.71333(8) 0.41070(17) 0.0211(7) Uani 1 1 d . . .
C11B C 0.37910(18) 0.46059(8) 0.27484(18) 0.0215(7) Uani 1 1 d . . .
C11C C 0.35859(17) 0.20740(8) 0.22698(17) 0.0181(7) Uani 1 1 d . . .
C12 C 0.68911(18) 0.97150(8) 0.45856(17) 0.0218(7) Uani 1 1 d . . .
H12 H 0.7298 0.9727 0.4490 0.026 Uiso 1 1 calc R U .
C12A C 0.6501(2) 0.72722(9) 0.48209(19) 0.0270(8) Uani 1 1 d . . .
H12A H 0.6988 0.7282 0.4894 0.032 Uiso 1 1 calc R U .
C12B C 0.31262(18) 0.47440(9) 0.2666(2) 0.0245(7) Uani 1 1 d . . .
H12B H 0.2709 0.4757 0.2155 0.029 Uiso 1 1 calc R U .
C12C C 0.30105(17) 0.22187(8) 0.23714(18) 0.0205(7) Uani 1 1 d . . .
H12C H 0.3064 0.2227 0.2885 0.025 Uiso 1 1 calc R U .
C13 C 0.69843(18) 0.98338(9) 0.53072(19) 0.0240(8) Uani 1 1 d . . .
H13 H 0.7452 0.9922 0.5703 0.029 Uiso 1 1 calc R U .
C13A C 0.6375(2) 0.73951(9) 0.54227(19) 0.0315(9) Uani 1 1 d . . .
H13A H 0.6774 0.7487 0.5900 0.038 Uiso 1 1 calc R U .
C13B C 0.3054(2) 0.48638(9) 0.3308(2) 0.0291(8) Uani 1 1 d . . .
H13B H 0.2593 0.4953 0.3235 0.035 Uiso 1 1 calc R U .
C13C C 0.23604(18) 0.23512(8) 0.17388(19) 0.0226(7) Uani 1 1 d . . .
H13C H 0.1974 0.2446 0.1822 0.027 Uiso 1 1 calc R U .
C14 C 0.63923(19) 0.98233(8) 0.54492(18) 0.0235(8) Uani 1 1 d . . .
H14 H 0.6453 0.9903 0.5945 0.028 Uiso 1 1 calc R U .
C14A C 0.5675(2) 0.73849(9) 0.53325(19) 0.0316(9) Uani 1 1 d . . .
H14A H 0.5589 0.7468 0.5747 0.038 Uiso 1 1 calc R U .
C14B C 0.3659(2) 0.48521(9) 0.4050(2) 0.0281(8) Uani 1 1 d . . .
H14B H 0.3617 0.4935 0.4493 0.034 Uiso 1 1 calc R U .
C14C C 0.22777(18) 0.23446(8) 0.09935(19) 0.0224(7) Uani 1 1 d . . .
H14C H 0.1833 0.2434 0.0561 0.027 Uiso 1 1 calc R U .
C15 C 0.57088(18) 0.96960(8) 0.48644(18) 0.0213(7) Uani 1 1 d . . .
H15 H 0.5305 0.9695 0.4966 0.026 Uiso 1 1 calc R U .
C15A C 0.5098(2) 0.72529(9) 0.46318(19) 0.0277(8) Uani 1 1 d . . .
H15A H 0.4616 0.7249 0.4573 0.033 Uiso 1 1 calc R U .
C15B C 0.43286(19) 0.47194(9) 0.41494(19) 0.0247(8) Uani 1 1 d . . .
H15B H 0.4739 0.4713 0.4666 0.030 Uiso 1 1 calc R U .
C15C C 0.28398(17) 0.22086(8) 0.08709(18) 0.0206(7) Uani 1 1 d . . .
H15C H 0.2776 0.2208 0.0352 0.025 Uiso 1 1 calc R U .
C28 C 0.36916(18) 0.92303(9) 0.27633(18) 0.0221(7) Uani 1 1 d . . .
H28 H 0.3313 0.9114 0.2833 0.026 Uiso 1 1 calc R U .
C28A C 0.34701(18) 0.67800(9) 0.22946(19) 0.0236(7) Uani 1 1 d . . .
H28A H 0.3038 0.6658 0.2238 0.028 Uiso 1 1 calc R U .
C28B C 0.63329(18) 0.42627(9) 0.41263(18) 0.0229(7) Uani 1 1 d . . .
H28B H 0.6711 0.4145 0.4587 0.027 Uiso 1 1 calc R U .
C28C C 0.48323(17) 0.17093(8) 0.08790(17) 0.0185(7) Uani 1 1 d . . .
H28C H 0.4788 0.1581 0.0427 0.022 Uiso 1 1 calc R U .
C29 C 0.43410(17) 0.93149(8) 0.34688(18) 0.0184(7) Uani 1 1 d . . .
C29A C 0.40245(18) 0.68440(9) 0.30834(19) 0.0217(7) Uani 1 1 d . . .
C29B C 0.56684(18) 0.43281(9) 0.41440(18) 0.0215(7) Uani 1 1 d . . .
C29C C 0.41505(17) 0.17942(8) 0.08511(17) 0.0171(7) Uani 1 1 d . . .
C30 C 0.43348(19) 0.91847(9) 0.42084(18) 0.0261(8) Uani 1 1 d . . .
H30G H 0.4818 0.9078 0.4579 0.039 Uiso 1 1 calc R U .
H30H H 0.3956 0.8987 0.4074 0.039 Uiso 1 1 calc R U .
H30I H 0.4226 0.9404 0.4451 0.039 Uiso 1 1 calc R U .
C30A C 0.38992(19) 0.66465(9) 0.37120(19) 0.0261(8) Uani 1 1 d . . .
H30D H 0.4368 0.6544 0.4126 0.039 Uiso 1 1 calc R U .
H30E H 0.3546 0.6436 0.3472 0.039 Uiso 1 1 calc R U .
H30F H 0.3704 0.6833 0.3941 0.039 Uiso 1 1 calc R U .
C30B C 0.56478(19) 0.41639(9) 0.48564(19) 0.0285(8) Uani 1 1 d . . .
H30J H 0.5796 0.4362 0.5263 0.043 Uiso 1 1 calc R U .
H30K H 0.5988 0.3946 0.5064 0.043 Uiso 1 1 calc R U .
H30L H 0.5146 0.4077 0.4702 0.043 Uiso 1 1 calc R U .
C30C C 0.34657(17) 0.16487(9) 0.01276(17) 0.0228(7) Uani 1 1 d . . .
H30A H 0.3115 0.1548 0.0284 0.034 Uiso 1 1 calc R U .
H30B H 0.3604 0.1444 -0.0122 0.034 Uiso 1 1 calc R U .
H30C H 0.3237 0.1860 -0.0246 0.034 Uiso 1 1 calc R U .
C31 C 0.71661(18) 0.90756(9) 0.36440(18) 0.0244(7) Uani 1 1 d . . .
H31G H 0.7610 0.9226 0.3774 0.037 Uiso 1 1 calc R U .
H31H H 0.7200 0.8826 0.3430 0.037 Uiso 1 1 calc R U .
H31I H 0.7124 0.9036 0.4120 0.037 Uiso 1 1 calc R U .
C31A C 0.72183(18) 0.67231(9) 0.41585(18) 0.0265(8) Uani 1 1 d . . .
H31A H 0.7581 0.6931 0.4387 0.040 Uiso 1 1 calc R U .
H31B H 0.7436 0.6508 0.4018 0.040 Uiso 1 1 calc R U .
H31C H 0.7073 0.6637 0.4544 0.040 Uiso 1 1 calc R U .
C31B C 0.27203(17) 0.41848(9) 0.12934(19) 0.0252(8) Uani 1 1 d . . .
H31J H 0.2745 0.4100 0.1786 0.038 Uiso 1 1 calc R U .
H31K H 0.2589 0.3967 0.0930 0.038 Uiso 1 1 calc R U .
H31L H 0.2346 0.4386 0.1054 0.038 Uiso 1 1 calc R U .
C31C C 0.38388(18) 0.16159(9) 0.36879(18) 0.0236(7) Uani 1 1 d . . .
H31D H 0.3701 0.1805 0.3967 0.035 Uiso 1 1 calc R U .
H31E H 0.4029 0.1384 0.4011 0.035 Uiso 1 1 calc R U .
H31F H 0.3405 0.1550 0.3187 0.035 Uiso 1 1 calc R U .
C32 C 0.64916(17) 0.92898(8) 0.30352(18) 0.0196(7) Uani 1 1 d . . .
C32A C 0.65422(17) 0.68690(9) 0.34237(18) 0.0204(7) Uani 1 1 d . . .
C32B C 0.34681(17) 0.43427(8) 0.14627(18) 0.0194(7) Uani 1 1 d . . .
C32C C 0.44298(17) 0.17840(8) 0.35311(17) 0.0184(7) Uani 1 1 d . . .
C100 C 0.46396(19) 1.06216(10) 0.3524(2) 0.0307(8) Uani 1 1 d . . .
H100 H 0.4670 1.0368 0.3756 0.046 Uiso 1 1 calc R U .
H101 H 0.4171 1.0645 0.3033 0.046 Uiso 1 1 calc R U .
H102 H 0.4668 1.0821 0.3894 0.046 Uiso 1 1 calc R U .
C101 C 0.59290(18) 1.06540(9) 0.40585(18) 0.0243(8) Uani 1 1 d . . .
H10A H 0.5972 1.0414 0.4350 0.029 Uiso 1 1 calc R U .
H10B H 0.5975 1.0874 0.4403 0.029 Uiso 1 1 calc R U .
C102 C 0.65281(18) 1.06709(9) 0.38415(19) 0.0251(8) Uani 1 1 d . . .
H10C H 0.7014 1.0647 0.4322 0.030 Uiso 1 1 calc R U .
H10D H 0.6474 1.0454 0.3487 0.030 Uiso 1 1 calc R U .
C103 C 0.71329(19) 1.10922(10) 0.3395(2) 0.0346(9) Uani 1 1 d . . .
H10E H 0.7567 1.1089 0.3921 0.052 Uiso 1 1 calc R U .
H10F H 0.7094 1.1344 0.3151 0.052 Uiso 1 1 calc R U .
H10G H 0.7182 1.0891 0.3070 0.052 Uiso 1 1 calc R U .
C200 C 0.4109(3) 0.83521(13) 0.0853(2) 0.0599(13) Uani 1 1 d . . .
H20F H 0.4115 0.8587 0.0578 0.090 Uiso 1 1 calc R U .
H20G H 0.3763 0.8383 0.1057 0.090 Uiso 1 1 calc R U .
H20H H 0.3955 0.8135 0.0487 0.090 Uiso 1 1 calc R U .
C201 C 0.5349(3) 0.82172(12) 0.1270(2) 0.0568(13) Uani 1 1 d . . .
H20A H 0.5393 0.8451 0.1005 0.068 Uiso 1 1 calc R U .
H20B H 0.5177 0.8006 0.0880 0.068 Uiso 1 1 calc R U .
C202 C 0.6055(3) 0.81219(18) 0.1888(3) 0.092(2) Uani 1 1 d . . .
H200 H 0.6241 0.7913 0.1686 0.111 Uiso 1 1 calc R U .
H201 H 0.6373 0.8348 0.1962 0.111 Uiso 1 1 calc R U .
C203 C 0.6875(3) 0.79144(13) 0.3144(2) 0.0569(12) Uani 1 1 d . . .
H20C H 0.6854 0.7652 0.3317 0.085 Uiso 1 1 calc R U .
H20D H 0.7037 0.8091 0.3590 0.085 Uiso 1 1 calc R U .
H20E H 0.7224 0.7923 0.2940 0.085 Uiso 1 1 calc R U .
C300 C 0.4209(2) 0.56601(10) 0.3164(2) 0.0308(8) Uani 1 1 d . . .
H30Q H 0.4007 0.5899 0.3251 0.046 Uiso 1 1 calc R U .
H30R H 0.4711 0.5621 0.3598 0.046 Uiso 1 1 calc R U .
H30S H 0.3898 0.5443 0.3140 0.046 Uiso 1 1 calc R U .
C301 C 0.35189(19) 0.57484(10) 0.1791(2) 0.0304(8) Uani 1 1 d . . .
H30O H 0.3315 0.5994 0.1857 0.036 Uiso 1 1 calc R U .
H30P H 0.3182 0.5539 0.1756 0.036 Uiso 1 1 calc R U .
C302 C 0.3580(2) 0.57600(10) 0.1054(2) 0.0344(9) Uani 1 1 d . . .
H30M H 0.3786 0.5514 0.0990 0.041 Uiso 1 1 calc R U .
H30N H 0.3085 0.5794 0.0591 0.041 Uiso 1 1 calc R U .
C303 C 0.4032(2) 0.61324(10) 0.03675(19) 0.0314(8) Uani 1 1 d . . .
H300 H 0.4178 0.5897 0.0204 0.047 Uiso 1 1 calc R U .
H302 H 0.4376 0.6340 0.0430 0.047 Uiso 1 1 calc R U .
H301 H 0.3533 0.6205 -0.0034 0.047 Uiso 1 1 calc R U .
C400 C 0.3716(2) 0.36026(11) 0.3288(3) 0.0457(11) Uani 1 1 d . . .
H40C H 0.3182 0.3622 0.3080 0.069 Uiso 1 1 calc R U .
H40D H 0.3952 0.3841 0.3563 0.069 Uiso 1 1 calc R U .
H40E H 0.3909 0.3387 0.3657 0.069 Uiso 1 1 calc R U .
C401 C 0.3490(2) 0.32149(10) 0.2204(3) 0.0461(11) Uani 1 1 d . . .
H401 H 0.2965 0.3225 0.2070 0.055 Uiso 1 1 calc R U .
H400 H 0.3709 0.2978 0.2513 0.055 Uiso 1 1 calc R U .
C402 C 0.35448(19) 0.32046(10) 0.1469(2) 0.0399(10) Uani 1 1 d . . .
H40A H 0.3254 0.2986 0.1137 0.048 Uiso 1 1 calc R U .
H40B H 0.3340 0.3445 0.1168 0.048 Uiso 1 1 calc R U .
C403 C 0.4360(2) 0.31143(11) 0.0974(2) 0.0467(11) Uani 1 1 d . . .
H40F H 0.4133 0.2870 0.0722 0.070 Uiso 1 1 calc R U .
H40G H 0.4883 0.3112 0.1120 0.070 Uiso 1 1 calc R U .
H40H H 0.4112 0.3326 0.0608 0.070 Uiso 1 1 calc R U .
N10 N 0.49194(14) 0.94748(7) 0.34752(14) 0.0187(6) Uani 1 1 d . . .
N10A N 0.46326(15) 0.70333(7) 0.32593(15) 0.0231(6) Uani 1 1 d . . .
N10B N 0.50908(14) 0.45015(7) 0.35550(14) 0.0199(6) Uani 1 1 d . . .
N10C N 0.41301(14) 0.19716(7) 0.14415(14) 0.0182(6) Uani 1 1 d . . .
N11 N 0.60739(14) 0.94951(7) 0.32285(14) 0.0203(6) Uani 1 1 d . . .
N11A N 0.59876(14) 0.70387(7) 0.34413(15) 0.0203(6) Uani 1 1 d . . .
N11B N 0.39238(14) 0.45160(7) 0.21236(15) 0.0197(6) Uani 1 1 d . . .
N11C N 0.42865(14) 0.19736(7) 0.28854(14) 0.0183(6) Uani 1 1 d . . .
K1 K 0.5000 1.00039(3) 0.2500 0.0191(2) Uani 1 2 d S T P
K1A K 0.5000 0.75835(3) 0.2500 0.0270(2) Uani 1 2 d S T P
K1B K 0.5000 0.50298(3) 0.2500 0.0212(2) Uani 1 2 d S T P
K1C K 0.5000 0.25004(3) 0.2500 0.0192(2) Uani 1 2 d S T P
K2 K 0.5000 0.88999(3) 0.2500 0.0193(2) Uani 1 2 d S T P
K2A K 0.5000 0.64396(3) 0.2500 0.0169(2) Uani 1 2 d S T P
K2B K 0.5000 0.39088(3) 0.2500 0.0178(2) Uani 1 2 d S T P
K2C K 0.5000 0.13777(2) 0.2500 0.0161(2) Uani 1 2 d S T P
O100 O 0.52348(12) 1.06671(6) 0.33637(12) 0.0236(5) Uani 1 1 d . . .
O101 O 0.64911(12) 1.10238(6) 0.34596(13) 0.0273(5) Uani 1 1 d . . .
O200 O 0.48260(18) 0.82818(9) 0.14879(16) 0.0680(10) Uani 1 1 d . . .
O201 O 0.6182(2) 0.80216(16) 0.2556(2) 0.130(2) Uani 1 1 d . . .
O300 O 0.42260(12) 0.56860(6) 0.24407(13) 0.0286(5) Uani 1 1 d . . .
O301 O 0.40436(12) 0.60678(6) 0.10954(12) 0.0267(5) Uani 1 1 d . . .
O400 O 0.38659(13) 0.35426(6) 0.26613(15) 0.0335(6) Uani 1 1 d . . .
O401 O 0.42920(13) 0.31644(6) 0.16582(13) 0.0291(6) Uani 1 1 d . . .

loop_
_atom_site_aniso_label
_atom_site_aniso_U_11
_atom_site_aniso_U_22
_atom_site_aniso_U_33
_atom_site_aniso_U_23
_atom_site_aniso_U_13
_atom_site_aniso_U_12
C10 0.0211(19) 0.0186(17) 0.0180(16) 0.0024(13) 0.0076(15) 0.0027(13)
C10A 0.032(2) 0.0180(17) 0.0249(18) 0.0008(13) 0.0168(17) 0.0009(14)
C10B 0.024(2) 0.0165(16) 0.0257(18) -0.0021(13) 0.0142(16) -0.0047(13)
C10C 0.0175(18) 0.0136(15) 0.0185(16) -0.0011(12) 0.0090(14) -0.0029(13)
C11 0.0200(19) 0.0154(16) 0.0187(16) 0.0030(12) 0.0081(15) 0.0019(13)
C11A 0.028(2) 0.0171(16) 0.0178(16) 0.0008(13) 0.0109(15) 0.0008(14)
C11B 0.025(2) 0.0167(16) 0.0260(18) -0.0006(13) 0.0144(16) -0.0031(14)
C11C 0.0189(18) 0.0124(15) 0.0204(17) -0.0015(12) 0.0075(15) -0.0034(13)
C12 0.0217(19) 0.0195(17) 0.0214(17) 0.0014(13) 0.0083(15) 0.0038(14)
C12A 0.033(2) 0.0206(18) 0.0261(18) 0.0000(14) 0.0134(17) -0.0048(15)
C12B 0.023(2) 0.0203(17) 0.0307(19) -0.0020(14) 0.0135(16) -0.0037(14)
C12C 0.0217(19) 0.0180(16) 0.0241(17) -0.0035(13) 0.0129(16) -0.0034(14)
C13 0.020(2) 0.0197(17) 0.0225(18) 0.0023(13) 0.0024(16) 0.0043(14)
C13A 0.046(3) 0.0248(19) 0.0228(19) -0.0065(14) 0.0157(18) -0.0094(17)
C13B 0.033(2) 0.0210(18) 0.044(2) -0.0011(15) 0.027(2) -0.0008(15)
C13C 0.0191(19) 0.0171(17) 0.0341(19) -0.0016(14) 0.0150(16) 0.0009(14)
C14 0.034(2) 0.0181(17) 0.0150(17) 0.0014(13) 0.0096(16) 0.0051(15)
C14A 0.053(3) 0.0231(18) 0.0241(19) -0.0045(14) 0.0232(19) -0.0037(17)
C14B 0.042(2) 0.0228(18) 0.034(2) -0.0061(15) 0.030(2) -0.0057(16)
C14C 0.0156(19) 0.0170(17) 0.0304(19) 0.0038(13) 0.0077(16) -0.0002(13)
C15 0.027(2) 0.0168(16) 0.0229(17) 0.0040(13) 0.0148(16) 0.0038(14)
C15A 0.036(2) 0.0245(18) 0.0286(19) 0.0022(15) 0.0202(18) 0.0044(15)
C15B 0.032(2) 0.0206(17) 0.0245(18) -0.0012(13) 0.0162(16) -0.0049(15)
C15C 0.0205(19) 0.0194(16) 0.0194(17) 0.0022(13) 0.0077(15) -0.0030(14)
C28 0.025(2) 0.0205(17) 0.0293(18) 0.0031(14) 0.0195(17) 0.0018(14)
C28A 0.0188(19) 0.0230(17) 0.0331(19) 0.0006(14) 0.0159(16) 0.0008(14)
C28B 0.0197(19) 0.0234(18) 0.0173(17) 0.0023(13) 0.0025(15) -0.0014(14)
C28C 0.0234(19) 0.0204(17) 0.0132(15) -0.0026(12) 0.0100(15) -0.0019(13)
C29 0.0224(19) 0.0155(16) 0.0216(17) 0.0029(13) 0.0140(15) 0.0054(13)
C29A 0.024(2) 0.0216(17) 0.0268(18) 0.0021(13) 0.0183(17) 0.0089(14)
C29B 0.026(2) 0.0200(17) 0.0152(16) -0.0021(13) 0.0072(15) -0.0071(14)
C29C 0.0219(19) 0.0126(15) 0.0151(15) 0.0026(12) 0.0076(14) -0.0004(13)
C30 0.031(2) 0.0253(18) 0.0274(18) 0.0031(14) 0.0185(17) -0.0019(15)
C30A 0.027(2) 0.0258(18) 0.0305(19) 0.0044(14) 0.0181(17) 0.0056(15)
C30B 0.031(2) 0.0288(19) 0.0255(18) 0.0022(14) 0.0134(17) 0.0002(15)
C30C 0.024(2) 0.0231(17) 0.0191(17) 0.0001(13) 0.0084(15) -0.0003(14)
C31 0.025(2) 0.0257(18) 0.0240(18) -0.0010(14) 0.0130(16) 0.0014(15)
C31A 0.022(2) 0.0298(19) 0.0254(18) -0.0016(14) 0.0093(16) -0.0018(15)
C31B 0.022(2) 0.0220(18) 0.0274(18) -0.0024(14) 0.0092(16) 0.0015(14)
C31C 0.028(2) 0.0223(17) 0.0243(18) 0.0012(14) 0.0160(16) 0.0018(15)
C32 0.0163(18) 0.0198(17) 0.0256(18) 0.0016(13) 0.0124(15) -0.0030(13)
C32A 0.0169(19) 0.0198(17) 0.0244(18) -0.0011(13) 0.0100(15) -0.0042(13)
C32B 0.0162(18) 0.0163(16) 0.0214(17) 0.0004(13) 0.0057(15) 0.0038(13)
C32C 0.0242(19) 0.0164(16) 0.0189(16) -0.0044(13) 0.0140(15) 0.0011(13)
C100 0.033(2) 0.035(2) 0.0269(19) 0.0031(15) 0.0161(18) 0.0059(16)
C101 0.030(2) 0.0232(17) 0.0151(16) 0.0005(13) 0.0073(16) -0.0019(15)
C102 0.026(2) 0.0211(17) 0.0220(17) 0.0019(13) 0.0073(16) -0.0003(14)
C103 0.030(2) 0.036(2) 0.038(2) 0.0089(16) 0.0160(18) 0.0007(17)
C200 0.065(3) 0.067(3) 0.029(2) -0.003(2) 0.008(2) -0.007(3)
C201 0.097(4) 0.038(2) 0.041(3) -0.002(2) 0.038(3) -0.022(2)
C202 0.129(5) 0.116(5) 0.063(3) 0.043(3) 0.071(4) 0.085(4)
C203 0.067(3) 0.059(3) 0.045(3) -0.003(2) 0.028(3) -0.021(2)
C300 0.040(2) 0.0256(19) 0.032(2) -0.0014(15) 0.0221(19) -0.0041(16)
C301 0.023(2) 0.030(2) 0.035(2) -0.0030(16) 0.0120(18) -0.0065(15)
C302 0.033(2) 0.030(2) 0.031(2) -0.0081(16) 0.0085(18) -0.0123(17)
C303 0.030(2) 0.038(2) 0.0267(19) -0.0050(15) 0.0140(17) -0.0049(16)
C400 0.051(3) 0.034(2) 0.074(3) 0.002(2) 0.047(3) -0.0011(19)
C401 0.031(2) 0.025(2) 0.093(3) -0.011(2) 0.038(2) -0.0065(17)
C402 0.018(2) 0.0213(19) 0.062(3) -0.0126(18) 0.0042(19) -0.0010(15)
C403 0.065(3) 0.042(2) 0.029(2) -0.0049(17) 0.020(2) -0.003(2)
N10 0.0203(16) 0.0183(13) 0.0186(14) 0.0000(11) 0.0103(13) -0.0004(11)
N10A 0.0260(17) 0.0244(15) 0.0236(15) -0.0019(11) 0.0157(14) 0.0020(12)
N10B 0.0223(16) 0.0207(14) 0.0175(14) -0.0020(11) 0.0104(13) -0.0047(12)
N10C 0.0185(15) 0.0172(13) 0.0178(14) -0.0009(10) 0.0077(12) -0.0013(11)
N11 0.0210(16) 0.0208(14) 0.0204(14) -0.0010(11) 0.0111(13) -0.0006(11)
N11A 0.0193(16) 0.0174(13) 0.0231(15) -0.0002(11) 0.0093(13) -0.0017(11)
N11B 0.0194(16) 0.0179(14) 0.0228(14) -0.0008(11) 0.0111(13) 0.0010(11)
N11C 0.0179(15) 0.0190(14) 0.0179(14) -0.0028(11) 0.0086(12) 0.0002(11)
K1 0.0201(6) 0.0181(5) 0.0180(5) 0.000 0.0084(5) 0.000
K1A 0.0285(6) 0.0218(5) 0.0254(6) 0.000 0.0089(5) 0.000
K1B 0.0225(6) 0.0174(5) 0.0259(5) 0.000 0.0137(5) 0.000
K1C 0.0183(6) 0.0159(5) 0.0207(5) 0.000 0.0073(4) 0.000
K2 0.0196(6) 0.0214(5) 0.0183(5) 0.000 0.0102(4) 0.000
K2A 0.0170(5) 0.0176(5) 0.0166(5) 0.000 0.0086(4) 0.000
K2B 0.0168(5) 0.0176(5) 0.0181(5) 0.000 0.0079(4) 0.000
K2C 0.0179(5) 0.0159(5) 0.0152(5) 0.000 0.0085(4) 0.000
O100 0.0238(14) 0.0280(12) 0.0167(11) 0.0020(9) 0.0081(11) 0.0000(10)
O101 0.0267(14) 0.0243(13) 0.0297(13) 0.0071(10) 0.0128(11) 0.0010(10)
O200 0.075(2) 0.096(3) 0.0258(16) -0.0058(15) 0.0184(17) 0.0412(19)
O201 0.060(3) 0.263(6) 0.045(2) 0.059(3) 0.009(2) -0.053(3)
O300 0.0267(15) 0.0319(13) 0.0278(13) 0.0008(10) 0.0137(12) 0.0030(11)
O301 0.0266(14) 0.0276(13) 0.0242(12) -0.0050(10) 0.0111(11) -0.0068(10)
O400 0.0300(15) 0.0230(13) 0.0532(16) -0.0006(11) 0.0247(13) -0.0038(11)
O401 0.0243(14) 0.0297(13) 0.0253(13) 0.0006(10) 0.0057(11) 0.0002(10)

loop_
_atom_type_symbol
_atom_type_description
_atom_type_scat_dispersion_real
_atom_type_scat_dispersion_imag
_atom_type_scat_source
C C 0.0033 0.0016 'International Tables Vol C Tables 4.2.6.8 and 6.1.1.4'
H H 0.0000 0.0000 'International Tables Vol C Tables 4.2.6.8 and 6.1.1.4'
N N 0.0061 0.0033 'International Tables Vol C Tables 4.2.6.8 and 6.1.1.4'
K K 0.2009 0.2494 'International Tables Vol C Tables 4.2.6.8 and 6.1.1.4'
O O 0.0106 0.0060 'International Tables Vol C Tables 4.2.6.8 and 6.1.1.4'

loop_
_geom_angle_atom_site_label_1
_geom_angle_atom_site_label_2
_geom_angle_atom_site_label_3
_geom_angle
_geom_angle_site_symmetry_1
_geom_angle_site_symmetry_3
C15 C10 N10 126.7(3) . .
C15 C10 C11 117.5(3) . .
N10 C10 C11 115.4(3) . .
C15 C10 K1 131.3(2) . .
N10 C10 K1 58.13(14) . .
C11 C10 K1 75.86(16) . .
N10A C10A C15A 125.2(3) . .
N10A C10A C11A 116.3(3) . .
C15A C10A C11A 118.0(3) . .
N10A C10A K1A 59.08(15) . .
C15A C10A K1A 129.2(2) . .
C11A C10A K1A 76.56(17) . .
N10B C10B C15B 126.5(3) . .
N10B C10B C11B 115.7(3) . .
C15B C10B C11B 117.3(3) . .
N10B C10B K1B 57.86(14) . .
C15B C10B K1B 131.2(2) . .
C11B C10B K1B 76.14(17) . .
N10C C10C C15C 125.5(3) . .
N10C C10C C11C 115.9(3) . .
C15C C10C C11C 118.2(3) . .
N10C C10C K1C 59.07(14) . .
C15C C10C K1C 129.46(19) . .
C11C C10C K1C 76.27(17) . .
C12 C11 N11 123.8(3) . .
C12 C11 C10 119.0(3) . .
N11 C11 C10 116.6(3) . .
C12 C11 K1 129.3(2) . .
N11 C11 K1 56.92(15) . .
C10 C11 K1 77.84(17) . .
N11A C11A C12A 126.3(3) . .
N11A C11A C10A 115.5(3) . .
C12A C11A C10A 117.8(3) . .
N11A C11A K1A 59.24(15) . .
C12A C11A K1A 128.5(2) . .
C10A C11A K1A 77.21(17) . .
C12B C11B N11B 125.2(3) . .
C12B C11B C10B 118.6(3) . .
N11B C11B C10B 115.8(3) . .
C12B C11B K1B 129.8(2) . .
N11B C11B K1B 57.67(15) . .
C10B C11B K1B 77.42(17) . .
C12C C11C N11C 124.8(3) . .
C12C C11C C10C 118.5(3) . .
N11C C11C C10C 116.1(3) . .
C12C C11C K1C 128.2(2) . .
N11C C11C K1C 58.97(14) . .
C10C C11C K1C 77.23(17) . .
C13 C12 C11 121.9(3) . .
C13 C12 H12 119.0 . .
C11 C12 H12 119.0 . .
C13A C12A C11A 122.0(3) . .
C13A C12A H12A 119.0 . .
C11A C12A H12A 119.0 . .
C13B C12B C11B 122.1(3) . .
C13B C12B H12B 118.9 . .
C11B C12B H12B 118.9 . .
C13C C12C C11C 121.6(3) . .
C13C C12C H12C 119.2 . .
C11C C12C H12C 119.2 . .
C12 C13 C14 119.6(3) . .
C12 C13 H13 120.2 . .
C14 C13 H13 120.2 . .
C14A C13A C12A 120.3(3) . .
C14A C13A H13A 119.8 . .
C12A C13A H13A 119.8 . .
C14B C13B C12B 119.4(3) . .
C14B C13B H13B 120.3 . .
C12B C13B H13B 120.3 . .
C14C C13C C12C 119.8(3) . .
C14C C13C H13C 120.1 . .
C12C C13C H13C 120.1 . .
C13 C14 C15 119.8(3) . .
C13 C14 H14 120.1 . .
C15 C14 H14 120.1 . .
C13A C14A C15A 119.3(3) . .
C13A C14A H14A 120.3 . .
C15A C14A H14A 120.3 . .
C13B C14B C15B 119.8(3) . .
C13B C14B H14B 120.1 . .
C15B C14B H14B 120.1 . .
C13C C14C C15C 120.3(3) . .
C13C C14C H14C 119.9 . .
C15C C14C H14C 119.9 . .
C14 C15 C10 122.2(3) . .
C14 C15 H15 118.9 . .
C10 C15 H15 118.9 . .
C14A C15A C10A 122.5(3) . .
C14A C15A H15A 118.8 . .
C10A C15A H15A 118.8 . .
C14B C15B C10B 122.8(3) . .
C14B C15B H15B 118.6 . .
C10B C15B H15B 118.6 . .
C14C C15C C10C 121.6(3) . .
C14C C15C H15C 119.2 . .
C10C C15C H15C 119.2 . .
C29 C28 C32 130.8(3) . 2_655
C29 C28 K2 75.34(17) . .
C32 C28 K2 71.14(17) 2_655 .
C29 C28 H28 114.6 . .
C32 C28 H28 114.6 2_655 .
K2 C28 H28 133.8 . .
C29A C28A C32A 130.3(3) . 2_655
C29A C28A K2A 72.00(17) . .
C32A C28A K2A 75.40(18) 2_655 .
C29A C28A H28A 114.8 . .
C32A C28A H28A 114.8 2_655 .
K2A C28A H28A 131.9 . .
C29B C28B C32B 131.0(3) . 2_655
C29B C28B K2B 72.94(17) . .
C32B C28B K2B 74.64(17) 2_655 .
C29B C28B H28B 114.5 . .
C32B C28B H28B 114.5 2_655 .
K2B C28B H28B 132.4 . .
C29C C28C C32C 131.0(3) . 2_655
C29C C28C K2C 75.13(16) . .
C32C C28C K2C 73.37(16) 2_655 .
C29C C28C H28C 114.5 . .
C32C C28C H28C 114.5 2_655 .
K2C C28C H28C 130.9 . .
N10 C29 C28 122.2(3) . .
N10 C29 C30 123.1(3) . .
C28 C29 C30 114.6(3) . .
N10 C29 K2 62.80(15) . .
C28 C29 K2 79.11(17) . .
C30 C29 K2 129.4(2) . .
N10A C29A C28A 122.2(3) . .
N10A C29A C30A 122.1(3) . .
C28A C29A C30A 115.4(3) . .
N10A C29A K2A 66.85(16) . .
C28A C29A K2A 82.20(18) . .
C30A C29A K2A 118.89(19) . .
N10B C29B C28B 122.2(3) . .
N10B C29B C30B 122.8(3) . .
C28B C29B C30B 114.9(3) . .
N10B C29B K2B 64.55(15) . .
C28B C29B K2B 81.68(18) . .
C30B C29B K2B 123.8(2) . .
N10C C29C C28C 121.0(3) . .
N10C C29C C30C 123.3(3) . .
C28C C29C C30C 115.6(3) . .
N10C C29C K2C 64.61(15) . .
C28C C29C K2C 79.13(16) . .
C30C C29C K2C 126.54(18) . .
C29 C30 H30G 109.5 . .
C29 C30 H30H 109.5 . .
H30G C30 H30H 109.5 . .
C29 C30 H30I 109.5 . .
H30G C30 H30I 109.5 . .
H30H C30 H30I 109.5 . .
C29A C30A H30D 109.5 . .
C29A C30A H30E 109.5 . .
H30D C30A H30E 109.5 . .
C29A C30A H30F 109.5 . .
H30D C30A H30F 109.5 . .
H30E C30A H30F 109.5 . .
C29B C30B H30J 109.5 . .
C29B C30B H30K 109.5 . .
H30J C30B H30K 109.5 . .
C29B C30B H30L 109.5 . .
H30J C30B H30L 109.5 . .
H30K C30B H30L 109.5 . .
C29C C30C H30A 109.5 . .
C29C C30C H30B 109.5 . .
H30A C30C H30B 109.5 . .
C29C C30C H30C 109.5 . .
H30A C30C H30C 109.5 . .
H30B C30C H30C 109.5 . .
C32 C31 H31G 109.5 . .
C32 C31 H31H 109.5 . .
H31G C31 H31H 109.5 . .
C32 C31 H31I 109.5 . .
H31G C31 H31I 109.5 . .
H31H C31 H31I 109.5 . .
C32A C31A H31A 109.5 . .
C32A C31A H31B 109.5 . .
H31A C31A H31B 109.5 . .
C32A C31A H31C 109.5 . .
H31A C31A H31C 109.5 . .
H31B C31A H31C 109.5 . .
C32B C31B H31J 109.5 . .
C32B C31B H31K 109.5 . .
H31J C31B H31K 109.5 . .
C32B C31B H31L 109.5 . .
H31J C31B H31L 109.5 . .
H31K C31B H31L 109.5 . .
C32C C31C H31D 109.5 . .
C32C C31C H31E 109.5 . .
H31D C31C H31E 109.5 . .
C32C C31C H31F 109.5 . .
H31D C31C H31F 109.5 . .
H31E C31C H31F 109.5 . .
N11 C32 C28 121.9(3) . 2_655
N11 C32 C31 122.1(3) . .
C28 C32 C31 115.8(3) 2_655 .
N11 C32 K2 68.83(17) . .
C28 C32 K2 82.80(18) 2_655 .
C31 C32 K2 116.38(19) . .
N11A C32A C28A 121.9(3) . 2_655
N11A C32A C31A 123.2(3) . .
C28A C32A C31A 114.7(3) 2_655 .
N11A C32A K2A 64.54(16) . .
C28A C32A K2A 79.04(18) 2_655 .
C31A C32A K2A 126.07(19) . .
N11B C32B C28B 121.6(3) . 2_655
N11B C32B C31B 123.4(3) . .
C28B C32B C31B 114.8(3) 2_655 .
N11B C32B K2B 65.00(16) . .
C28B C32B K2B 80.00(18) 2_655 .
C31B C32B K2B 124.20(19) . .
N11C C32C C28C 121.0(3) . 2_655
N11C C32C C31C 123.6(3) . .
C28C C32C C31C 115.3(3) 2_655 .
N11C C32C K2C 66.12(15) . .
C28C C32C K2C 80.72(16) 2_655 .
C31C C32C K2C 123.41(18) . .
O100 C100 H100 109.5 . .
O100 C100 H101 109.5 . .
H100 C100 H101 109.5 . .
O100 C100 H102 109.5 . .
H100 C100 H102 109.5 . .
H101 C100 H102 109.5 . .
O100 C101 C102 109.2(2) . .
O100 C101 K1 47.27(13) . .
C102 C101 K1 88.02(18) . .
O100 C101 H10A 109.8 . .
C102 C101 H10A 109.8 . .
K1 C101 H10A 78.9 . .
O100 C101 H10B 109.8 . .
C102 C101 H10B 109.8 . .
K1 C101 H10B 156.0 . .
H10A C101 H10B 108.3 . .
O101 C102 C101 109.9(3) . .
O101 C102 H10C 109.7 . .
C101 C102 H10C 109.7 . .
O101 C102 H10D 109.7 . .
C101 C102 H10D 109.7 . .
H10C C102 H10D 108.2 . .
O101 C103 H10E 109.5 . .
O101 C103 H10F 109.5 . .
H10E C103 H10F 109.5 . .
O101 C103 H10G 109.5 . .
H10E C103 H10G 109.5 . .
H10F C103 H10G 109.5 . .
O200 C200 H20F 109.5 . .
O200 C200 H20G 109.5 . .
H20F C200 H20G 109.5 . .
O200 C200 H20H 109.5 . .
H20F C200 H20H 109.5 . .
H20G C200 H20H 109.5 . .
O200 C201 C202 115.5(4) . .
O200 C201 H20A 108.4 . .
C202 C201 H20A 108.4 . .
O200 C201 H20B 108.4 . .
C202 C201 H20B 108.4 . .
H20A C201 H20B 107.5 . .
O201 C202 C201 124.1(5) . .
O201 C202 K1A 49.1(3) . .
C201 C202 K1A 81.5(3) . .
O201 C202 H200 106.3 . .
C201 C202 H200 106.3 . .
K1A C202 H200 99.7 . .
O201 C202 H201 106.3 . .
C201 C202 H201 106.3 . .
K1A C202 H201 148.9 . .
H200 C202 H201 106.4 . .
O201 C203 H20C 109.5 . .
O201 C203 H20D 109.5 . .
H20C C203 H20D 109.5 . .
O201 C203 H20E 109.5 . .
H20C C203 H20E 109.5 . .
H20D C203 H20E 109.5 . .
O300 C300 H30Q 109.5 . .
O300 C300 H30R 109.5 . .
H30Q C300 H30R 109.5 . .
O300 C300 H30S 109.5 . .
H30Q C300 H30S 109.5 . .
H30R C300 H30S 109.5 . .
O300 C301 C302 109.0(3) . .
O300 C301 H30O 109.9 . .
C302 C301 H30O 109.9 . .
O300 C301 H30P 109.9 . .
C302 C301 H30P 109.9 . .
H30O C301 H30P 108.3 . .
O301 C302 C301 109.6(3) . .
O301 C302 H30M 109.7 . .
C301 C302 H30M 109.7 . .
O301 C302 H30N 109.7 . .
C301 C302 H30N 109.7 . .
H30M C302 H30N 108.2 . .
O301 C303 H300 109.5 . .
O301 C303 H302 109.5 . .
H300 C303 H302 109.5 . .
O301 C303 H301 109.5 . .
H300 C303 H301 109.5 . .
H302 C303 H301 109.5 . .
O400 C400 H40C 109.5 . .
O400 C400 H40D 109.5 . .
H40C C400 H40D 109.5 . .
O400 C400 H40E 109.5 . .
H40C C400 H40E 109.5 . .
H40D C400 H40E 109.5 . .
O400 C401 C402 110.1(3) . .
O400 C401 H401 109.6 . .
C402 C401 H401 109.6 . .
O400 C401 H400 109.6 . .
C402 C401 H400 109.6 . .
H401 C401 H400 108.1 . .
O401 C402 C401 109.8(3) . .
O401 C402 H40A 109.7 . .
C401 C402 H40A 109.7 . .
O401 C402 H40B 109.7 . .
C401 C402 H40B 109.7 . .
H40A C402 H40B 108.2 . .
O401 C403 H40F 109.5 . .
O401 C403 H40G 109.5 . .
H40F C403 H40G 109.5 . .
O401 C403 H40H 109.5 . .
H40F C403 H40H 109.5 . .
H40G C403 H40H 109.5 . .
C29 N10 C10 127.9(3) . .
C29 N10 K1 130.3(2) . .
C10 N10 K1 95.77(17) . .
C29 N10 K2 92.60(17) . .
C10 N10 K2 114.68(18) . .
K1 N10 K2 88.15(7) . .
C29A N10A C10A 127.0(3) . .
C29A N10A K1A 133.9(2) . .
C10A N10A K1A 95.13(18) . .
C29A N10A K2A 88.09(18) . .
C10A N10A K2A 113.99(19) . .
K1A N10A K2A 90.75(7) . .
C29B N10B C10B 127.0(3) . .
C29B N10B K1B 131.6(2) . .
C10B N10B K1B 96.16(17) . .
C29B N10B K2B 90.45(17) . .
C10B N10B K2B 114.89(18) . .
K1B N10B K2B 89.45(7) . .
C29C N10C C10C 127.0(3) . .
C29C N10C K1C 133.6(2) . .
C10C N10C K1C 94.50(16) . .
C29C N10C K2C 90.67(17) . .
C10C N10C K2C 114.38(17) . .
K1C N10C K2C 89.40(7) . .
C32 N11 C11 126.1(3) . .
C32 N11 K1 135.4(2) . .
C11 N11 K1 96.89(17) . .
C32 N11 K2 85.89(18) . .
C11 N11 K2 112.72(18) . .
K1 N11 K2 88.19(8) . .
C32A N11A C11A 126.9(3) . .
C32A N11A K1A 132.6(2) . .
C11A N11A K1A 94.85(18) . .
C32A N11A K2A 91.17(18) . .
C11A N11A K2A 114.09(19) . .
K1A N11A K2A 90.35(8) . .
C32B N11B C11B 126.6(3) . .
C32B N11B K1B 133.1(2) . .
C11B N11B K1B 95.93(17) . .
C32B N11B K2B 90.73(17) . .
C11B N11B K2B 113.27(18) . .
K1B N11B K2B 88.82(8) . .
C32C N11C C11C 126.6(3) . .
C32C N11C K1C 135.1(2) . .
C11C N11C K1C 94.33(16) . .
C32C N11C K2C 88.88(17) . .
C11C N11C K2C 114.30(17) . .
K1C N11C K2C 89.77(7) . .
N11 K1 N11 96.30(11) . 2_655
N11 K1 N10 59.60(8) . .
N11 K1 N10 66.29(8) 2_655 .
N11 K1 N10 66.29(8) . 2_655
N11 K1 N10 59.60(8) 2_655 2_655
N10 K1 N10 94.23(10) . 2_655
N11 K1 O100 112.32(7) . .
N11 K1 O100 137.58(7) 2_655 .
N10 K1 O100 101.30(7) . .
N10 K1 O100 160.80(7) 2_655 .
N11 K1 O100 137.58(7) . 2_655
N11 K1 O100 112.32(7) 2_655 2_655
N10 K1 O100 160.80(7) . 2_655
N10 K1 O100 101.31(7) 2_655 2_655
O100 K1 O100 66.17(9) . 2_655
N11 K1 C11 26.19(7) . .
N11 K1 C11 105.51(8) 2_655 .
N10 K1 C11 47.71(8) . .
N10 K1 C11 91.74(8) 2_655 .
O100 K1 C11 90.45(7) . .
O100 K1 C11 141.55(7) 2_655 .
N11 K1 C11 105.51(8) . 2_655
N11 K1 C11 26.19(7) 2_655 2_655
N10 K1 C11 91.74(8) . 2_655
N10 K1 C11 47.71(8) 2_655 2_655
O100 K1 C11 141.55(7) . 2_655
O100 K1 C11 90.45(7) 2_655 2_655
C11 K1 C11 123.67(11) . 2_655
N11 K1 C10 91.95(8) . 2_655
N11 K1 C10 47.91(8) 2_655 2_655
N10 K1 C10 104.42(8) . 2_655
N10 K1 C10 26.10(8) 2_655 2_655
O100 K1 C10 151.21(7) . 2_655
O100 K1 C10 85.57(7) 2_655 2_655
C11 K1 C10 116.51(8) . 2_655
C11 K1 C10 26.30(8) 2_655 2_655
N11 K1 C10 47.91(8) . .
N11 K1 C10 91.95(8) 2_655 .
N10 K1 C10 26.10(8) . .
N10 K1 C10 104.42(8) 2_655 .
O100 K1 C10 85.57(7) . .
O100 K1 C10 151.21(7) 2_655 .
C11 K1 C10 26.30(8) . .
C11 K1 C10 116.51(8) 2_655 .
C10 K1 C10 123.04(11) 2_655 .
N11 K1 C100 112.58(8) . 2_655
N11 K1 C100 119.83(8) 2_655 2_655
N10 K1 C100 171.49(8) . 2_655
N10 K1 C100 84.84(8) 2_655 2_655
O100 K1 C100 78.12(8) . 2_655
O100 K1 C100 25.70(7) 2_655 2_655
C11 K1 C100 123.81(8) . 2_655
C11 K1 C100 93.85(8) 2_655 2_655
C10 K1 C100 78.32(8) 2_655 2_655
C10 K1 C100 146.35(9) . 2_655
N11 K1 C101 148.96(7) . 2_655
N11 K1 C101 90.15(8) 2_655 2_655
N10 K1 C101 147.96(8) . 2_655
N10 K1 C101 91.66(7) 2_655 2_655
O100 K1 C101 81.17(7) . 2_655
O100 K1 C101 22.22(7) 2_655 2_655
C11 K1 C101 163.44(8) . 2_655
C11 K1 C101 69.48(7) 2_655 2_655
C10 K1 C101 70.17(7) 2_655 2_655
C10 K1 C101 162.45(8) . 2_655
C100 K1 C101 40.54(8) 2_655 2_655
N11A K1A N11A 92.38(11) . 2_655
N11A K1A N10A 58.04(8) . .
N11A K1A N10A 64.06(8) 2_655 .
N11A K1A N10A 64.06(8) . 2_655
N11A K1A N10A 58.04(8) 2_655 2_655
N10A K1A N10A 91.43(11) . 2_655
N11A K1A O201 138.43(11) . 2_655
N11A K1A O201 89.63(11) 2_655 2_655
N10A K1A O201 86.25(13) . 2_655
N10A K1A O201 144.44(10) 2_655 2_655
N11A K1A O201 89.63(11) . .
N11A K1A O201 138.43(11) 2_655 .
N10A K1A O201 144.44(10) . .
N10A K1A O201 86.25(13) 2_655 .
O201 K1A O201 115.2(2) 2_655 .
N11A K1A O200 107.84(8) . 2_655
N11A K1A O200 143.31(8) 2_655 2_655
N10A K1A O200 100.76(7) . 2_655
N10A K1A O200 158.61(9) 2_655 2_655
O201 K1A O200 54.90(11) 2_655 2_655
O201 K1A O200 73.58(13) . 2_655
N11A K1A O200 143.31(8) . .
N11A K1A O200 107.84(8) 2_655 .
N10A K1A O200 158.61(9) . .
N10A K1A O200 100.76(7) 2_655 .
O201 K1A O200 73.58(13) 2_655 .
O201 K1A O200 54.89(11) . .
O200 K1A O200 73.65(10) 2_655 .
N11A K1A C11A 102.50(8) . 2_655
N11A K1A C11A 25.91(7) 2_655 2_655
N10A K1A C11A 89.37(8) . 2_655
N10A K1A C11A 47.32(8) 2_655 2_655
O201 K1A C11A 97.14(10) 2_655 2_655
O201 K1A C11A 113.85(10) . 2_655
O200 K1A C11A 148.89(9) 2_655 2_655
O200 K1A C11A 86.20(8) . 2_655
N11A K1A C11A 25.91(7) . .
N11A K1A C11A 102.50(8) 2_655 .
N10A K1A C11A 47.32(8) . .
N10A K1A C11A 89.37(8) 2_655 .
O201 K1A C11A 113.85(10) 2_655 .
O201 K1A C11A 97.14(9) . .
O200 K1A C11A 86.20(8) 2_655 .
O200 K1A C11A 148.89(9) . .
C11A K1A C11A 120.88(11) 2_655 .
N11A K1A C10A 47.03(8) . .
N11A K1A C10A 89.29(8) 2_655 .
N10A K1A C10A 25.79(8) . .
N10A K1A C10A 101.57(8) 2_655 .
O201 K1A C10A 91.52(11) 2_655 .
O201 K1A C10A 120.69(9) . .
O200 K1A C10A 83.28(7) 2_655 .
O200 K1A C10A 156.83(8) . .
C11A K1A C10A 113.73(8) 2_655 .
C11A K1A C10A 26.24(8) . .
N11A K1A C10A 89.29(8) . 2_655
N11A K1A C10A 47.03(8) 2_655 2_655
N10A K1A C10A 101.57(8) . 2_655
N10A K1A C10A 25.79(8) 2_655 2_655
O201 K1A C10A 120.69(9) 2_655 2_655
O201 K1A C10A 91.52(11) . 2_655
O200 K1A C10A 156.83(8) 2_655 2_655
O200 K1A C10A 83.29(7) . 2_655
C11A K1A C10A 26.24(8) 2_655 2_655
C11A K1A C10A 113.73(8) . 2_655
C10A K1A C10A 119.84(11) . 2_655
N11B K1B N11B 95.96(11) 2_655 .
N11B K1B N10B 59.41(8) 2_655 2_655
N11B K1B N10B 66.07(8) . 2_655
N11B K1B N10B 66.07(8) 2_655 .
N11B K1B N10B 59.41(8) . .
N10B K1B N10B 93.84(10) 2_655 .
N11B K1B O300 98.62(7) 2_655 2_655
N11B K1B O300 163.13(7) . 2_655
N10B K1B O300 114.87(7) 2_655 2_655
N10B K1B O300 135.14(7) . 2_655
N11B K1B O300 163.13(7) 2_655 .
N11B K1B O300 98.62(7) . .
N10B K1B O300 135.14(7) 2_655 .
N10B K1B O300 114.86(7) . .
O300 K1B O300 68.46(9) 2_655 .
N11B K1B C11B 105.52(8) 2_655 .
N11B K1B C11B 26.39(7) . .
N10B K1B C11B 91.77(8) 2_655 .
N10B K1B C11B 47.79(8) . .
O300 K1B C11B 150.81(7) 2_655 .
O300 K1B C11B 84.42(7) . .
N11B K1B C11B 26.39(7) 2_655 2_655
N11B K1B C11B 105.52(8) . 2_655
N10B K1B C11B 47.80(8) 2_655 2_655
N10B K1B C11B 91.77(8) . 2_655
O300 K1B C11B 84.42(7) 2_655 2_655
O300 K1B C11B 150.81(8) . 2_655
C11B K1B C11B 124.04(11) . 2_655
N11B K1B C10B 91.63(8) 2_655 .
N11B K1B C10B 47.97(8) . .
N10B K1B C10B 104.17(8) 2_655 .
N10B K1B C10B 25.98(8) . .
O300 K1B C10B 139.43(7) 2_655 .
O300 K1B C10B 91.84(7) . .
C11B K1B C10B 26.44(8) . .
C11B K1B C10B 116.49(8) 2_655 .
N11B K1B C10B 47.97(8) 2_655 2_655
N11B K1B C10B 91.63(8) . 2_655
N10B K1B C10B 25.98(8) 2_655 2_655
N10B K1B C10B 104.17(8) . 2_655
O300 K1B C10B 91.84(7) 2_655 2_655
O300 K1B C10B 139.43(7) . 2_655
C11B K1B C10B 116.49(8) . 2_655
C11B K1B C10B 26.44(8) 2_655 2_655
C10B K1B C10B 122.78(11) . 2_655
N11B K1B C300 92.45(8) 2_655 2_655
N11B K1B C300 146.47(8) . 2_655
N10B K1B C300 91.13(8) 2_655 2_655
N10B K1B C300 150.97(8) . 2_655
O300 K1B C300 24.65(7) 2_655 2_655
O300 K1B C300 80.01(8) . 2_655
C11B K1B C300 160.58(9) . 2_655
C11B K1B C300 70.80(8) 2_655 2_655
C10B K1B C300 164.08(8) . 2_655
C10B K1B C300 70.44(8) 2_655 2_655
N11B K1B K2B 47.98(5) 2_655 .
N11B K1B K2B 47.98(5) . .
N10B K1B K2B 46.92(5) 2_655 .
N10B K1B K2B 46.92(5) . .
O300 K1B K2B 145.77(5) 2_655 .
O300 K1B K2B 145.77(5) . .
C11B K1B K2B 62.02(6) . .
C11B K1B K2B 62.02(6) 2_655 .
C10B K1B K2B 61.39(6) . .
C10B K1B K2B 61.39(6) 2_655 .
C300 K1B K2B 130.89(6) 2_655 .
N11C K1C N11C 93.76(10) 2_655 .
N11C K1C N10C 59.38(7) 2_655 2_655
N11C K1C N10C 64.93(8) . 2_655
N11C K1C N10C 64.93(8) 2_655 .
N11C K1C N10C 59.38(7) . .
N10C K1C N10C 93.92(11) 2_655 .
N11C K1C O401 121.54(7) 2_655 2_655
N11C K1C O401 127.24(7) . 2_655
N10C K1C O401 98.66(7) 2_655 2_655
N10C K1C O401 167.41(7) . 2_655
N11C K1C O401 127.23(7) 2_655 .
N11C K1C O401 121.54(7) . .
N10C K1C O401 167.41(7) 2_655 .
N10C K1C O401 98.66(7) . .
O401 K1C O401 68.77(9) 2_655 .
N11C K1C C11C 104.09(8) 2_655 .
N11C K1C C11C 26.70(7) . .
N10C K1C C11C 91.11(8) 2_655 .
N10C K1C C11C 48.06(7) . .
O401 K1C C11C 131.77(7) 2_655 .
O401 K1C C11C 96.81(7) . .
N11C K1C C11C 26.70(7) 2_655 2_655
N11C K1C C11C 104.09(8) . 2_655
N10C K1C C11C 48.06(7) 2_655 2_655
N10C K1C C11C 91.11(8) . 2_655
O401 K1C C11C 96.81(7) 2_655 2_655
O401 K1C C11C 131.77(7) . 2_655
C11C K1C C11C 123.22(11) . 2_655
N11C K1C C10C 90.83(8) 2_655 .
N11C K1C C10C 48.21(7) . .
N10C K1C C10C 104.16(8) 2_655 .
N10C K1C C10C 26.42(7) . .
O401 K1C C10C 146.97(7) 2_655 .
O401 K1C C10C 87.05(7) . .
C11C K1C C10C 26.50(7) . .
C11C K1C C10C 116.20(8) 2_655 .
N11C K1C C10C 48.21(7) 2_655 2_655
N11C K1C C10C 90.84(8) . 2_655
N10C K1C C10C 26.42(7) 2_655 2_655
N10C K1C C10C 104.16(8) . 2_655
O401 K1C C10C 87.06(7) 2_655 2_655
O401 K1C C10C 146.97(7) . 2_655
C11C K1C C10C 116.20(8) . 2_655
C11C K1C C10C 26.50(7) 2_655 2_655
C10C K1C C10C 123.05(11) . 2_655
N11C K1C C403 130.24(9) 2_655 2_655
N11C K1C C403 102.89(8) . 2_655
N10C K1C C403 85.96(8) 2_655 2_655
N10C K1C C403 159.75(9) . 2_655
O401 K1C C403 24.43(8) 2_655 2_655
O401 K1C C403 82.03(8) . 2_655
C11C K1C C403 111.69(9) . 2_655
C11C K1C C403 103.59(9) 2_655 2_655
C10C K1C C403 134.51(9) . 2_655
C10C K1C C403 84.56(9) 2_655 2_655
N11C K1C K2C 46.88(5) 2_655 .
N11C K1C K2C 46.88(5) . .
N10C K1C K2C 46.96(5) 2_655 .
N10C K1C K2C 46.96(5) . .
O401 K1C K2C 145.61(5) 2_655 .
O401 K1C K2C 145.61(5) . .
C11C K1C K2C 61.61(6) . .
C11C K1C K2C 61.61(6) 2_655 .
C10C K1C K2C 61.52(6) . .
C10C K1C K2C 61.52(6) 2_655 .
C403 K1C K2C 129.47(6) 2_655 .
N10 K2 N10 89.47(10) 2_655 .
N10 K2 O200 95.84(8) 2_655 .
N10 K2 O200 169.41(9) . .
N10 K2 O200 169.41(9) 2_655 2_655
N10 K2 O200 95.85(8) . 2_655
O200 K2 O200 80.45(13) . 2_655
N10 K2 N11 55.93(7) 2_655 2_655
N10 K2 N11 62.12(7) . 2_655
O200 K2 N11 113.71(8) . 2_655
O200 K2 N11 134.64(9) 2_655 2_655
N10 K2 N11 62.12(7) 2_655 .
N10 K2 N11 55.93(7) . .
O200 K2 N11 134.64(9) . .
O200 K2 N11 113.72(8) 2_655 .
N11 K2 N11 87.32(10) 2_655 .
N10 K2 C32 62.16(8) 2_655 .
N10 K2 C32 80.65(8) . .
O200 K2 C32 109.93(9) . .
O200 K2 C32 109.61(9) 2_655 .
N11 K2 C32 105.26(8) 2_655 .
N11 K2 C32 25.29(7) . .
N10 K2 C32 80.65(8) 2_655 2_655
N10 K2 C32 62.16(8) . 2_655
O200 K2 C32 109.61(9) . 2_655
O200 K2 C32 109.93(9) 2_655 2_655
N11 K2 C32 25.29(7) 2_655 2_655
N11 K2 C32 105.25(8) . 2_655
C32 K2 C32 127.40(12) . 2_655
N10 K2 C29 105.10(8) 2_655 .
N10 K2 C29 24.59(7) . .
O200 K2 C29 144.94(10) . .
O200 K2 C29 83.04(9) 2_655 .
N11 K2 C29 60.40(7) 2_655 .
N11 K2 C29 80.40(8) . .
C32 K2 C29 104.70(8) . .
C32 K2 C29 48.83(8) 2_655 .
N10 K2 C29 24.59(7) 2_655 2_655
N10 K2 C29 105.10(8) . 2_655
O200 K2 C29 83.04(9) . 2_655
O200 K2 C29 144.93(10) 2_655 2_655
N11 K2 C29 80.40(8) 2_655 2_655
N11 K2 C29 60.40(7) . 2_655
C32 K2 C29 48.83(8) . 2_655
C32 K2 C29 104.70(8) 2_655 2_655
C29 K2 C29 125.66(11) . 2_655
N10 K2 C28 100.62(8) 2_655 .
N10 K2 C28 46.13(8) . .
O200 K2 C28 123.59(9) . .
O200 K2 C28 89.63(9) 2_655 .
N11 K2 C28 45.91(7) 2_655 .
N11 K2 C28 100.23(8) . .
C32 K2 C28 125.52(8) . .
C32 K2 C28 26.07(8) 2_655 .
C29 K2 C28 25.54(8) . .
C29 K2 C28 125.11(8) 2_655 .
N10 K2 C28 46.13(8) 2_655 2_655
N10 K2 C28 100.62(8) . 2_655
O200 K2 C28 89.63(9) . 2_655
O200 K2 C28 123.59(9) 2_655 2_655
N11 K2 C28 100.23(8) 2_655 2_655
N11 K2 C28 45.91(7) . 2_655
C32 K2 C28 26.07(8) . 2_655
C32 K2 C28 125.52(8) 2_655 2_655
C29 K2 C28 125.11(8) . 2_655
C29 K2 C28 25.54(8) 2_655 2_655
C28 K2 C28 138.03(11) . 2_655
O301 K2A O301 124.82(9) . 2_655
O301 K2A N10A 126.87(7) . .
O301 K2A N10A 94.10(7) 2_655 .
O301 K2A N10A 94.10(7) . 2_655
O301 K2A N10A 126.87(7) 2_655 2_655
N10A K2A N10A 87.08(11) . 2_655
O301 K2A N11A 76.42(7) . 2_655
O301 K2A N11A 155.10(7) 2_655 2_655
N10A K2A N11A 61.05(7) . 2_655
N10A K2A N11A 55.37(8) 2_655 2_655
O301 K2A N11A 155.10(7) . .
O301 K2A N11A 76.43(7) 2_655 .
N10A K2A N11A 55.37(8) . .
N10A K2A N11A 61.05(7) 2_655 .
N11A K2A N11A 86.93(10) 2_655 .
O301 K2A O300 56.86(6) . .
O301 K2A O300 75.51(6) 2_655 .
N10A K2A O300 111.99(7) . .
N10A K2A O300 150.79(7) 2_655 .
N11A K2A O300 113.61(7) 2_655 .
N11A K2A O300 148.04(6) . .
O301 K2A O300 75.51(6) . 2_655
O301 K2A O300 56.86(6) 2_655 2_655
N10A K2A O300 150.79(7) . 2_655
N10A K2A O300 111.99(7) 2_655 2_655
N11A K2A O300 148.04(6) 2_655 2_655
N11A K2A O300 113.61(7) . 2_655
O300 K2A O300 61.29(8) . 2_655
O301 K2A C29A 97.65(7) . 2_655
O301 K2A C29A 106.72(8) 2_655 2_655
N10A K2A C29A 104.31(8) . 2_655
N10A K2A C29A 25.06(8) 2_655 2_655
N11A K2A C29A 80.11(8) 2_655 2_655
N11A K2A C29A 60.82(8) . 2_655
O300 K2A C29A 143.44(7) . 2_655
O300 K2A C29A 88.77(7) 2_655 2_655
O301 K2A C29A 106.72(8) . .
O301 K2A C29A 97.65(7) 2_655 .
N10A K2A C29A 25.07(8) . .
N10A K2A C29A 104.31(8) 2_655 .
N11A K2A C29A 60.82(8) 2_655 .
N11A K2A C29A 80.11(8) . .
O300 K2A C29A 88.77(7) . .
O300 K2A C29A 143.43(7) 2_655 .
C29A K2A C29A 125.96(12) 2_655 .
O301 K2A C32A 67.88(7) . 2_655
O301 K2A C32A 144.26(7) 2_655 2_655
N10A K2A C32A 60.18(8) . 2_655
N10A K2A C32A 79.41(8) 2_655 2_655
N11A K2A C32A 24.30(7) 2_655 2_655
N11A K2A C32A 103.27(8) . 2_655
O300 K2A C32A 90.89(7) . 2_655
O300 K2A C32A 142.45(7) 2_655 2_655
C29A K2A C32A 103.73(9) 2_655 2_655
C29A K2A C32A 48.38(8) . 2_655
O301 K2A C32A 144.26(7) . .
O301 K2A C32A 67.88(7) 2_655 .
N10A K2A C32A 79.41(8) . .
N10A K2A C32A 60.18(8) 2_655 .
N11A K2A C32A 103.27(8) 2_655 .
N11A K2A C32A 24.30(7) . .
O300 K2A C32A 142.45(7) . .
O300 K2A C32A 90.89(7) 2_655 .
C29A K2A C32A 48.38(8) 2_655 .
C29A K2A C32A 103.74(9) . .
C32A K2A C32A 123.96(12) 2_655 .
O400 K2B O400 126.37(10) . 2_655
O400 K2B N10B 129.72(7) . 2_655
O400 K2B N10B 90.80(7) 2_655 2_655
O400 K2B N10B 90.80(7) . .
O400 K2B N10B 129.73(7) 2_655 .
N10B K2B N10B 87.26(10) 2_655 .
O400 K2B N11B 151.93(7) . 2_655
O400 K2B N11B 77.02(7) 2_655 2_655
N10B K2B N11B 55.07(7) 2_655 2_655
N10B K2B N11B 61.14(7) . 2_655
O400 K2B N11B 77.02(7) . .
O400 K2B N11B 151.93(7) 2_655 .
N10B K2B N11B 61.14(7) 2_655 .
N10B K2B N11B 55.07(7) . .
N11B K2B N11B 86.40(10) 2_655 .
O400 K2B O401 76.49(7) . 2_655
O400 K2B O401 57.56(7) 2_655 2_655
N10B K2B O401 148.35(7) 2_655 2_655
N10B K2B O401 112.61(7) . 2_655
N11B K2B O401 111.98(7) 2_655 2_655
N11B K2B O401 150.48(7) . 2_655
O400 K2B O401 57.55(7) . .
O400 K2B O401 76.49(7) 2_655 .
N10B K2B O401 112.61(7) 2_655 .
N10B K2B O401 148.35(7) . .
N11B K2B O401 150.48(7) 2_655 .
N11B K2B O401 111.98(7) . .
O401 K2B O401 62.80(9) 2_655 .
O400 K2B C29B 94.38(8) . .
O400 K2B C29B 109.93(8) 2_655 .
N10B K2B C29B 103.71(8) 2_655 .
N10B K2B C29B 25.00(8) . .
N11B K2B C29B 60.11(7) 2_655 .
N11B K2B C29B 79.88(8) . .
O401 K2B C29B 89.38(7) 2_655 .
O401 K2B C29B 143.14(7) . .
O400 K2B C29B 109.93(8) . 2_655
O400 K2B C29B 94.37(8) 2_655 2_655
N10B K2B C29B 25.00(8) 2_655 2_655
N10B K2B C29B 103.71(8) . 2_655
N11B K2B C29B 79.88(8) 2_655 2_655
N11B K2B C29B 60.11(7) . 2_655
O401 K2B C29B 143.14(7) 2_655 2_655
O401 K2B C29B 89.38(7) . 2_655
C29B K2B C29B 124.92(11) . 2_655
O400 K2B C32B 140.35(7) . 2_655
O400 K2B C32B 69.89(7) 2_655 2_655
N10B K2B C32B 79.04(8) 2_655 2_655
N10B K2B C32B 60.44(8) . 2_655
N11B K2B C32B 24.27(7) 2_655 2_655
N11B K2B C32B 102.90(8) . 2_655
O401 K2B C32B 89.46(7) 2_655 2_655
O401 K2B C32B 144.65(7) . 2_655
C29B K2B C32B 47.92(8) . 2_655
C29B K2B C32B 103.50(8) 2_655 2_655
O400 K2B C32B 69.89(7) . .
O400 K2B C32B 140.35(7) 2_655 .
N10B K2B C32B 60.44(8) 2_655 .
N10B K2B C32B 79.04(8) . .
N11B K2B C32B 102.90(8) 2_655 .
N11B K2B C32B 24.27(7) . .
O401 K2B C32B 144.65(7) 2_655 .
O401 K2B C32B 89.45(7) . .
C29B K2B C32B 103.50(8) . .
C29B K2B C32B 47.93(8) 2_655 .
C32B K2B C32B 123.65(11) 2_655 .
N11C K2C N11C 86.71(10) 2_655 .
N11C K2C N10C 60.77(7) 2_655 .
N11C K2C N10C 55.65(7) . .
N11C K2C N10C 55.65(7) 2_655 2_655
N11C K2C N10C 60.78(7) . 2_655
N10C K2C N10C 87.27(10) . 2_655
N11C K2C O100 115.56(6) 2_655 2_645
N11C K2C O100 144.20(7) . 2_645
N10C K2C O100 109.34(6) . 2_645
N10C K2C O100 154.91(7) 2_655 2_645
N11C K2C O100 144.21(7) 2_655 1_545
N11C K2C O100 115.56(6) . 1_545
N10C K2C O100 154.91(7) . 1_545
N10C K2C O100 109.34(6) 2_655 1_545
O100 K2C O100 62.60(8) 2_645 1_545
N11C K2C O101 130.31(7) 2_655 2_645
N11C K2C O101 87.20(6) . 2_645
N10C K2C O101 75.43(6) . 2_645
N10C K2C O101 147.87(7) 2_655 2_645
O100 K2C O101 57.01(6) 2_645 2_645
O100 K2C O101 80.89(6) 1_545 2_645
N11C K2C O101 87.20(6) 2_655 1_545
N11C K2C O101 130.32(7) . 1_545
N10C K2C O101 147.87(7) . 1_545
N10C K2C O101 75.43(6) 2_655 1_545
O100 K2C O101 80.89(6) 2_645 1_545
O100 K2C O101 57.01(6) 1_545 1_545
O101 K2C O101 131.43(9) 2_645 1_545
N11C K2C C32C 104.30(8) 2_655 .
N11C K2C C32C 24.99(7) . .
N10C K2C C32C 80.23(8) . .
N10C K2C C32C 60.88(8) 2_655 .
O100 K2C C32C 138.66(7) 2_645 .
O100 K2C C32C 91.38(7) 1_545 .
O101 K2C C32C 89.23(7) 2_645 .
O101 K2C C32C 112.73(7) 1_545 .
N11C K2C C32C 24.99(7) 2_655 2_655
N11C K2C C32C 104.30(8) . 2_655
N10C K2C C32C 60.88(8) . 2_655
N10C K2C C32C 80.23(8) 2_655 2_655
O100 K2C C32C 91.38(7) 2_645 2_655
O100 K2C C32C 138.66(7) 1_545 2_655
O101 K2C C32C 112.73(7) 2_645 2_655
O101 K2C C32C 89.23(7) 1_545 2_655
C32C K2C C32C 126.07(11) . 2_655
N11C K2C C29C 60.35(7) 2_655 .
N11C K2C C29C 80.09(7) . .
N10C K2C C29C 24.72(7) . .
N10C K2C C29C 104.16(8) 2_655 .
O100 K2C C29C 87.12(7) 2_645 .
O100 K2C C29C 146.48(7) 1_545 .
O101 K2C C29C 70.03(7) 2_645 .
O101 K2C C29C 135.95(7) 1_545 .
C32C K2C C29C 104.18(8) . .
C32C K2C C29C 48.64(8) 2_655 .
N11C K2C C29C 80.09(7) 2_655 2_655
N11C K2C C29C 60.34(7) . 2_655
N10C K2C C29C 104.16(8) . 2_655
N10C K2C C29C 24.72(7) 2_655 2_655
O100 K2C C29C 146.49(7) 2_645 2_655
O100 K2C C29C 87.13(7) 1_545 2_655
O101 K2C C29C 135.95(7) 2_645 2_655
O101 K2C C29C 70.03(7) 1_545 2_655
C32C K2C C29C 48.64(8) . 2_655
C32C K2C C29C 104.18(8) 2_655 2_655
C29C K2C C29C 125.42(11) . 2_655
C101 O100 C100 112.1(2) . .
C101 O100 K1 110.51(17) . .
C100 O100 K1 97.19(17) . .
C101 O100 K2C 112.75(17) . 1_565
C100 O100 K2C 107.63(17) . 1_565
K1 O100 K2C 115.62(7) . 1_565
C103 O101 C102 112.2(2) . .
C103 O101 K2C 127.40(18) . 1_565
C102 O101 K2C 117.33(18) . 1_565
C201 O200 C200 114.6(3) . .
C201 O200 K2 119.5(3) . .
C200 O200 K2 101.5(2) . .
C201 O200 K1A 102.0(2) . .
C200 O200 K1A 116.5(3) . .
K2 O200 K1A 102.95(9) . .
C202 O201 C203 123.1(4) . .
C202 O201 K1A 111.6(4) . .
C203 O201 K1A 114.7(3) . .
C301 O300 C300 112.3(3) . .
C301 O300 K1B 119.66(18) . .
C300 O300 K1B 101.48(18) . .
C301 O300 K2A 101.59(17) . .
C300 O300 K2A 106.37(17) . .
K1B O300 K2A 115.12(8) . .
C302 O301 C303 112.3(2) . .
C302 O301 K2A 123.17(18) . .
C303 O301 K2A 124.08(18) . .
C400 O400 C401 111.9(3) . .
C400 O400 K2B 125.0(2) . .
C401 O400 K2B 121.7(2) . .
C403 O401 C402 111.4(3) . .
C403 O401 K1C 100.6(2) . .
C402 O401 K1C 115.5(2) . .
C403 O401 K2B 111.6(2) . .
C402 O401 K2B 103.75(18) . .
K1C O401 K2B 114.22(7) . .

loop_
_geom_bond_atom_site_label_1
_geom_bond_atom_site_label_2
_geom_bond_distance
_geom_bond_site_symmetry_2
C10 C15 1.400(4) .
C10 N10 1.401(4) .
C10 C11 1.436(4) .
C10 K1 3.169(3) .
C10A N10A 1.390(4) .
C10A C15A 1.398(4) .
C10A C11A 1.443(4) .
C10A K1A 3.183(3) .
C10B N10B 1.392(4) .
C10B C15B 1.393(4) .
C10B C11B 1.442(4) .
C10B K1B 3.160(3) .
C10C N10C 1.399(4) .
C10C C15C 1.402(4) .
C10C C11C 1.433(4) .
C10C K1C 3.133(3) .
C11 C12 1.395(4) .
C11 N11 1.397(4) .
C11 K1 3.144(3) .
C11A N11A 1.392(4) .
C11A C12A 1.400(4) .
C11A K1A 3.175(3) .
C11B C12B 1.395(4) .
C11B N11B 1.405(4) .
C11B K1B 3.143(3) .
C11C C12C 1.396(4) .
C11C N11C 1.406(4) .
C11C K1C 3.121(3) .
C12 C13 1.383(4) .
C12 H12 0.9500 .
C12A C13A 1.384(4) .
C12A H12A 0.9500 .
C12B C13B 1.389(4) .
C12B H12B 0.9500 .
C12C C13C 1.390(4) .
C12C H12C 0.9500 .
C13 C14 1.384(4) .
C13 H13 0.9500 .
C13A C14A 1.377(5) .
C13A H13A 0.9500 .
C13B C14B 1.378(5) .
C13B H13B 0.9500 .
C13C C14C 1.373(4) .
C13C H13C 0.9500 .
C14 C15 1.390(4) .
C14 H14 0.9500 .
C14A C15A 1.384(5) .
C14A H14A 0.9500 .
C14B C15B 1.386(5) .
C14B H14B 0.9500 .
C14C C15C 1.383(4) .
C14C H14C 0.9500 .
C15 H15 0.9500 .
C15A H15A 0.9500 .
C15B H15B 0.9500 .
C15C H15C 0.9500 .
C28 C29 1.410(4) .
C28 C32 1.422(4) 2_655
C28 K2 3.211(3) .
C28 H28 0.9500 .
C28A C29A 1.418(4) .
C28A C32A 1.418(4) 2_655
C28A K2A 3.227(3) .
C28A H28A 0.9500 .
C28B C29B 1.415(4) .
C28B C32B 1.420(4) 2_655
C28B K2B 3.265(3) .
C28B H28B 0.9500 .
C28C C29C 1.420(4) .
C28C C32C 1.422(4) 2_655
C28C K2C 3.211(3) .
C28C H28C 0.9500 .
C29 N10 1.318(4) .
C29 C30 1.513(4) .
C29 K2 3.163(3) .
C29A N10A 1.313(4) .
C29A C30A 1.530(4) .
C29A K2A 3.098(3) .
C29B N10B 1.333(4) .
C29B C30B 1.518(4) .
C29B K2B 3.155(3) .
C29C N10C 1.322(4) .
C29C C30C 1.520(4) .
C29C K2C 3.160(3) .
C30 H30G 0.9800 .
C30 H30H 0.9800 .
C30 H30I 0.9800 .
C30A H30D 0.9800 .
C30A H30E 0.9800 .
C30A H30F 0.9800 .
C30B H30J 0.9800 .
C30B H30K 0.9800 .
C30B H30L 0.9800 .
C30C H30A 0.9800 .
C30C H30B 0.9800 .
C30C H30C 0.9800 .
C31 C32 1.518(4) .
C31 H31G 0.9800 .
C31 H31H 0.9800 .
C31 H31I 0.9800 .
C31A C32A 1.523(4) .
C31A H31A 0.9800 .
C31A H31B 0.9800 .
C31A H31C 0.9800 .
C31B C32B 1.524(4) .
C31B H31J 0.9800 .
C31B H31K 0.9800 .
C31B H31L 0.9800 .
C31C C32C 1.517(4) .
C31C H31D 0.9800 .
C31C H31E 0.9800 .
C31C H31F 0.9800 .
C32 N11 1.311(4) .
C32 C28 1.422(4) 2_655
C32 K2 3.062(3) .
C32A N11A 1.309(4) .
C32A C28A 1.418(4) 2_655
C32A K2A 3.181(3) .
C32B N11B 1.314(4) .
C32B C28B 1.421(4) 2_655
C32B K2B 3.197(3) .
C32C N11C 1.317(4) .
C32C C28C 1.422(4) 2_655
C32C K2C 3.118(3) .
C100 O100 1.422(4) .
C100 H100 0.9800 .
C100 H101 0.9800 .
C100 H102 0.9800 .
C101 O100 1.418(4) .
C101 C102 1.496(4) .
C101 K1 3.512(3) .
C101 H10A 0.9900 .
C101 H10B 0.9900 .
C102 O101 1.418(4) .
C102 H10C 0.9900 .
C102 H10D 0.9900 .
C103 O101 1.417(4) .
C103 H10E 0.9800 .
C103 H10F 0.9800 .
C103 H10G 0.9800 .
C200 O200 1.418(5) .
C200 H20F 0.9800 .
C200 H20G 0.9800 .
C200 H20H 0.9800 .
C201 O200 1.361(5) .
C201 C202 1.410(7) .
C201 H20A 0.9900 .
C201 H20B 0.9900 .
C202 O201 1.244(5) .
C202 K1A 3.501(6) .
C202 H200 0.9900 .
C202 H201 0.9900 .
C203 O201 1.383(5) .
C203 H20C 0.9800 .
C203 H20D 0.9800 .
C203 H20E 0.9800 .
C300 O300 1.426(4) .
C300 H30Q 0.9800 .
C300 H30R 0.9800 .
C300 H30S 0.9800 .
C301 O300 1.413(4) .
C301 C302 1.499(5) .
C301 H30O 0.9900 .
C301 H30P 0.9900 .
C302 O301 1.415(4) .
C302 H30M 0.9900 .
C302 H30N 0.9900 .
C303 O301 1.421(4) .
C303 H300 0.9800 .
C303 H302 0.9800 .
C303 H301 0.9800 .
C400 O400 1.413(4) .
C400 H40C 0.9800 .
C400 H40D 0.9800 .
C400 H40E 0.9800 .
C401 O400 1.423(4) .
C401 C402 1.488(5) .
C401 H401 0.9900 .
C401 H400 0.9900 .
C402 O401 1.416(4) .
C402 H40A 0.9900 .
C402 H40B 0.9900 .
C403 O401 1.414(4) .
C403 H40F 0.9800 .
C403 H40G 0.9800 .
C403 H40H 0.9800 .
N10 K1 2.705(2) .
N10 K2 2.816(2) .
N10A K1A 2.742(3) .
N10A K2A 2.850(3) .
N10B K1B 2.691(2) .
N10B K2B 2.849(2) .
N10C K1C 2.696(2) .
N10C K2C 2.855(2) .
N11 K1 2.653(3) .
N11 K2 2.863(3) .
N11A K1A 2.738(3) .
N11A K2A 2.872(3) .
N11B K1B 2.671(3) .
N11B K2B 2.898(3) .
N11C K1C 2.682(2) .
N11C K2C 2.851(2) .
K1 N11 2.653(3) 2_655
K1 N10 2.705(2) 2_655
K1 O100 2.754(2) .
K1 O100 2.754(2) 2_655
K1 C11 3.144(3) 2_655
K1 C10 3.169(3) 2_655
K1 C100 3.254(3) 2_655
K1 C101 3.512(3) 2_655
K1A N11A 2.738(3) 2_655
K1A N10A 2.742(3) 2_655
K1A O201 2.846(4) 2_655
K1A O201 2.846(4) .
K1A O200 3.035(3) 2_655
K1A O200 3.035(3) .
K1A C11A 3.175(3) 2_655
K1A C10A 3.184(3) 2_655
K1B N11B 2.671(3) 2_655
K1B N10B 2.691(2) 2_655
K1B O300 2.762(2) 2_655
K1B O300 2.762(2) .
K1B C11B 3.143(3) 2_655
K1B C10B 3.160(3) 2_655
K1B C300 3.351(3) 2_655
K1B K2B 3.9003(13) .
K1C N11C 2.682(2) 2_655
K1C N10C 2.696(2) 2_655
K1C O401 2.799(2) 2_655
K1C O401 2.799(2) .
K1C C11C 3.121(3) 2_655
K1C C10C 3.133(3) 2_655
K1C C403 3.360(4) 2_655
K1C K2C 3.9065(13) .
K2 N10 2.816(2) 2_655
K2 O200 2.817(3) .
K2 O200 2.817(3) 2_655
K2 N11 2.863(3) 2_655
K2 C32 3.062(3) 2_655
K2 C29 3.163(3) 2_655
K2 C28 3.211(3) 2_655
K2A O301 2.793(2) .
K2A O301 2.793(2) 2_655
K2A N10A 2.850(3) 2_655
K2A N11A 2.872(3) 2_655
K2A O300 3.048(2) .
K2A O300 3.048(2) 2_655
K2A C29A 3.098(3) 2_655
K2A C32A 3.181(3) 2_655
K2B O400 2.825(2) .
K2B O400 2.825(2) 2_655
K2B N10B 2.849(2) 2_655
K2B N11B 2.898(3) 2_655
K2B O401 3.035(2) 2_655
K2B O401 3.035(2) .
K2B C29B 3.155(3) 2_655
K2B C32B 3.197(3) 2_655
K2C N11C 2.851(2) 2_655
K2C N10C 2.855(2) 2_655
K2C O100 2.894(2) 2_645
K2C O100 2.894(2) 1_545
K2C O101 2.994(2) 2_645
K2C O101 2.994(2) 1_545
K2C C32C 3.118(3) 2_655
K2C C29C 3.160(3) 2_655
O100 K2C 2.894(2) 1_565
O101 K2C 2.994(2) 1_565
